data_2233258
loop_
_publ_author_name
'Guzei, Ilia A.'
'Spencer, Lara C.'
'Codner, Eric'
'Boehm, Joshua M.'

_publ_section_title
;
 5',11'-Dihydrodispiro[cyclohexane-1,6'-indolo[3,2-<i>b</i>]carbazole-12',1''-cyclohexane]
;
_journal_coeditor_code NK2127
_journal_issue 1
_journal_name_full 'Acta Crystallographica Section E'
_journal_page_first o1
_journal_page_last o2
_journal_paper_doi 10.1107/S1600536811051208
_journal_volume 68
_journal_year 2012
_chemical_formula_iupac 'C28 H30 N2'
_chemical_formula_moiety 'C28 H30 N2'
_chemical_formula_sum 'C28 H30 N2'
_chemical_formula_weight 394.54
_chemical_name_systematic 5',11'-Dihydrodispiro[cyclohexane-1,6'-indolo[3,2-<i>b</i>]carbazole-12',1''-cyclohexane]
_space_group_IT_number 14
_symmetry_cell_setting monoclinic
_symmetry_space_group_name_Hall '-P 2ybc'
_symmetry_space_group_name_H-M 'P 1 21/c 1'
_atom_sites_solution_hydrogens geom
_atom_sites_solution_primary direct
_atom_sites_solution_secondary difmap
_cell_angle_alpha 90.00
_cell_angle_beta 109.3800(10)
_cell_angle_gamma 90.00
_cell_formula_units_Z 2
_cell_length_a 7.4655(2)
_cell_length_b 13.6820(4)
_cell_length_c 10.5348(3)
_cell_measurement_reflns_used 9920
_cell_measurement_temperature 100.0(10)
_cell_measurement_theta_max 67.2859
_cell_measurement_theta_min 5.5018
_cell_volume 1015.08(5)
_computing_cell_refinement 'SAINT-Plus (Bruker, 2007)'
_computing_data_collection 'APEX2 (Bruker, 2007)'
_computing_data_reduction 'SAINT-Plus (Bruker, 2007)'
_computing_molecular_graphics 'SHELXTL (Sheldrick, 2008) and DIAMOND (Brandenburg, 1999)'
_computing_publication_material
;
SHELXTL (Sheldrick, 2008), publCIF (Westrip, 2010) and modiCIFer
(Guzei, 2007)
;
_computing_structure_refinement
;
SHELXTL (Sheldrick, 2008), FCF_filter (Guzei, 2007) and INSerter
(Guzei, 2007)
;
_computing_structure_solution 'SHELXTL (Sheldrick, 2008)'
_diffrn_ambient_temperature 100.0(10)
_diffrn_measured_fraction_theta_full 0.996
_diffrn_measured_fraction_theta_max 0.994
_diffrn_measurement_device_type 'Bruker SMART APEXII area-detector'
_diffrn_measurement_method '0.50\% \w and 0.5 \% \f scans'
_diffrn_radiation_monochromator graphite
_diffrn_radiation_source 'fine-focus sealed tube'
_diffrn_radiation_type 'Cu K\a'
_diffrn_radiation_wavelength 1.54178
_diffrn_reflns_av_R_equivalents 0.0224
_diffrn_reflns_av_sigmaI/netI 0.0088
_diffrn_reflns_limit_h_max 8
_diffrn_reflns_limit_h_min -8
_diffrn_reflns_limit_k_max 16
_diffrn_reflns_limit_k_min -16
_diffrn_reflns_limit_l_max 12
_diffrn_reflns_limit_l_min -12
_diffrn_reflns_number 20619
_diffrn_reflns_theta_full 67.00
_diffrn_reflns_theta_max 67.65
_diffrn_reflns_theta_min 5.50
_exptl_absorpt_coefficient_mu 0.568
_exptl_absorpt_correction_T_max 0.8997
_exptl_absorpt_correction_T_min 0.8131
_exptl_absorpt_correction_type analytical
_exptl_absorpt_process_details
;
(SADABS; Bruker, 2007)
;
_exptl_crystal_colour colourless
_exptl_crystal_density_diffrn 1.291
_exptl_crystal_density_method 'not measured'
_exptl_crystal_description block
_exptl_crystal_F_000 424
_exptl_crystal_size_max 0.38
_exptl_crystal_size_mid 0.30
_exptl_crystal_size_min 0.19
_refine_diff_density_max 0.348
_refine_diff_density_min -0.217
_refine_ls_extinction_method none
_refine_ls_goodness_of_fit_ref 0.994
_refine_ls_hydrogen_treatment mixed
_refine_ls_matrix_type full
_refine_ls_number_parameters 140
_refine_ls_number_reflns 1826
_refine_ls_number_restraints 0
_refine_ls_restrained_S_all 0.994
_refine_ls_R_factor_all 0.0418
_refine_ls_R_factor_gt 0.0411
_refine_ls_shift/su_max 0.000
_refine_ls_shift/su_mean 0.000
_refine_ls_structure_factor_coef Fsqd
_refine_ls_weighting_details 'calc w=1/[\s^2^(Fo^2^)+(0.0708P)^2^+0.5526P] where P=(Fo^2^+2Fc^2^)/3'
_refine_ls_weighting_scheme calc
_refine_ls_wR_factor_gt 0.1121
_refine_ls_wR_factor_ref 0.1130
_reflns_number_gt 1779
_reflns_number_total 1826
_reflns_threshold_expression I>2\s(I)
_cod_data_source_file nk2127.cif
_cod_data_source_block I
_cod_original_sg_symbol_H-M 'P 21/c'
_cod_database_code 2233258
_cod_database_fobs_code 2233258

loop_
_symmetry_equiv_pos_as_xyz
'x, y, z'
'-x, y+1/2, -z+1/2'
'-x, -y, -z'
'x, -y-1/2, z-1/2'

loop_
_atom_site_type_symbol
_atom_site_label
_atom_site_fract_x
_atom_site_fract_y
_atom_site_fract_z
_atom_site_U_iso_or_equiv
_atom_site_adp_type
_atom_site_calc_flag
_atom_site_refinement_flags
_atom_site_occupancy
_atom_site_symmetry_multiplicity
N N1 0.79965(15) 0.12731(8) 0.03500(11) 0.0165(3) Uani d . 1 1
H H1 0.837(2) 0.1597(11) -0.0234(16) 0.017(4) Uiso d . 1 1
C C1 0.87673(18) 0.13818(9) 0.17213(13) 0.0164(3) Uani d . 1 1
C C2 1.02992(18) 0.19577(9) 0.24794(13) 0.0182(3) Uani d . 1 1
H H2 1.0995 0.2347 0.2059 0.022 Uiso calc R 1 1
C C3 1.07633(18) 0.19384(9) 0.38671(13) 0.0191(3) Uani d . 1 1
H H3 1.1790 0.2324 0.4410 0.023 Uiso calc R 1 1
C C4 0.97353(19) 0.13558(9) 0.44782(13) 0.0190(3) Uani d . 1 1
H H4 1.0083 0.1353 0.5431 0.023 Uiso calc R 1 1
C C5 0.82312(18) 0.07871(9) 0.37278(13) 0.0173(3) Uani d . 1 1
H H5 0.7556 0.0394 0.4160 0.021 Uiso calc R 1 1
C C6 0.77079(18) 0.07954(9) 0.23203(13) 0.0157(3) Uani d . 1 1
C C7 0.62336(17) 0.03331(9) 0.12319(12) 0.0154(3) Uani d . 1 1
C C8 0.64558(17) 0.06437(9) 0.00578(13) 0.0151(3) Uani d . 1 1
C C9 0.47366(17) -0.03714(9) 0.13577(12) 0.0153(3) Uani d . 1 1
C C10 0.57699(18) -0.12878(9) 0.21510(13) 0.0170(3) Uani d . 1 1
H H10A 0.6210 -0.1696 0.1537 0.020 Uiso calc R 1 1
H H10B 0.6910 -0.1065 0.2886 0.020 Uiso calc R 1 1
C C11 0.45854(19) -0.19262(9) 0.27583(13) 0.0189(3) Uani d . 1 1
H H11A 0.3571 -0.2254 0.2027 0.023 Uiso calc R 1 1
H H11B 0.5403 -0.2438 0.3329 0.023 Uiso calc R 1 1
C C12 0.3696(2) -0.13171(10) 0.36026(13) 0.0217(3) Uani d . 1 1
H H12A 0.4709 -0.1009 0.4354 0.026 Uiso calc R 1 1
H H12B 0.2941 -0.1746 0.3990 0.026 Uiso calc R 1 1
C C13 0.24144(19) -0.05256(10) 0.27410(13) 0.0194(3) Uani d . 1 1
H H13A 0.1855 -0.0135 0.3306 0.023 Uiso calc R 1 1
H H13B 0.1362 -0.0837 0.2020 0.023 Uiso calc R 1 1
C C14 0.35216(18) 0.01490(9) 0.21105(13) 0.0172(3) Uani d . 1 1
H H14A 0.4375 0.0562 0.2831 0.021 Uiso calc R 1 1
H H14B 0.2607 0.0589 0.1468 0.021 Uiso calc R 1 1

loop_
_atom_site_aniso_label
_atom_site_aniso_U_11
_atom_site_aniso_U_22
_atom_site_aniso_U_33
_atom_site_aniso_U_12
_atom_site_aniso_U_13
_atom_site_aniso_U_23
N1 0.0180(6) 0.0177(6) 0.0138(6) -0.0033(4) 0.0054(4) 0.0008(4)
C1 0.0180(6) 0.0154(6) 0.0148(6) 0.0033(5) 0.0041(5) 0.0004(5)
C2 0.0191(7) 0.0160(6) 0.0192(7) -0.0008(5) 0.0058(5) 0.0009(5)
C3 0.0178(6) 0.0174(6) 0.0181(7) -0.0022(5) 0.0007(5) -0.0022(5)
C4 0.0214(7) 0.0188(7) 0.0149(6) 0.0021(5) 0.0036(5) -0.0005(5)
C5 0.0196(6) 0.0158(6) 0.0166(6) 0.0006(5) 0.0063(5) 0.0002(5)
C6 0.0160(6) 0.0130(6) 0.0183(6) 0.0021(5) 0.0061(5) -0.0006(5)
C7 0.0156(6) 0.0147(6) 0.0144(6) 0.0027(5) 0.0032(5) -0.0015(5)
C8 0.0140(6) 0.0133(6) 0.0177(6) 0.0008(4) 0.0050(5) -0.0007(5)
C9 0.0171(6) 0.0151(6) 0.0138(6) 0.0007(5) 0.0055(5) 0.0003(5)
C10 0.0178(6) 0.0167(7) 0.0152(6) 0.0004(5) 0.0039(5) -0.0008(5)
C11 0.0223(7) 0.0159(6) 0.0159(6) -0.0017(5) 0.0030(5) 0.0019(5)
C12 0.0276(7) 0.0224(7) 0.0169(6) -0.0049(5) 0.0099(6) 0.0016(5)
C13 0.0204(7) 0.0224(7) 0.0176(6) -0.0027(5) 0.0090(5) -0.0032(5)
C14 0.0191(6) 0.0169(6) 0.0158(6) -0.0002(5) 0.0060(5) -0.0013(5)

loop_
_atom_type_symbol
_atom_type_description
_atom_type_scat_dispersion_real
_atom_type_scat_dispersion_imag
_atom_type_scat_source
C C 0.0181 0.0091 'International Tables Vol C Tables 4.2.6.8 and 6.1.1.4'
H H 0.0000 0.0000 'International Tables Vol C Tables 4.2.6.8 and 6.1.1.4'
N N 0.0311 0.0180 'International Tables Vol C Tables 4.2.6.8 and 6.1.1.4'

loop_
_geom_angle_atom_site_label_1
_geom_angle_atom_site_label_2
_geom_angle_atom_site_label_3
_geom_angle_site_symmetry_1
_geom_angle_site_symmetry_3
_geom_angle
_geom_angle_publ_flag
C1 N1 C8 . . 109.12(11) yes
C1 N1 H1 . . 124.3(10) ?
C8 N1 H1 . . 126.3(10) ?
N1 C1 C2 . . 129.67(12) ?
N1 C1 C6 . . 107.86(11) ?
C2 C1 C6 . . 122.47(12) ?
C3 C2 C1 . . 117.50(12) ?
C3 C2 H2 . . 121.2 ?
C1 C2 H2 . . 121.2 ?
C2 C3 C4 . . 120.77(12) ?
C2 C3 H3 . . 119.6 ?
C4 C3 H3 . . 119.6 ?
C5 C4 C3 . . 121.54(12) ?
C5 C4 H4 . . 119.2 ?
C3 C4 H4 . . 119.2 ?
C4 C5 C6 . . 119.31(12) ?
C4 C5 H5 . . 120.3 ?
C6 C5 H5 . . 120.3 ?
C5 C6 C1 . . 118.40(11) ?
C5 C6 C7 . . 134.98(12) ?
C1 C6 C7 . . 106.61(11) ?
C8 C7 C6 . . 106.99(11) ?
C8 C7 C9 . . 126.21(11) ?
C6 C7 C9 . . 126.79(11) ?
C7 C8 N1 . . 109.41(11) ?
C7 C8 C9 . 3_655 127.44(12) ?
N1 C8 C9 . 3_655 123.14(11) ?
C8 C9 C7 3_655 . 106.34(10) ?
C8 C9 C14 3_655 . 111.30(10) ?
C7 C9 C14 . . 108.92(10) ?
C8 C9 C10 3_655 . 110.83(10) ?
C7 C9 C10 . . 108.06(10) ?
C14 C9 C10 . . 111.20(10) ?
C11 C10 C9 . . 115.59(10) ?
C11 C10 H10A . . 108.4 ?
C9 C10 H10A . . 108.4 ?
C11 C10 H10B . . 108.4 ?
C9 C10 H10B . . 108.4 ?
H10A C10 H10B . . 107.4 ?
C12 C11 C10 . . 110.94(11) ?
C12 C11 H11A . . 109.5 ?
C10 C11 H11A . . 109.5 ?
C12 C11 H11B . . 109.5 ?
C10 C11 H11B . . 109.5 ?
H11A C11 H11B . . 108.0 ?
C11 C12 C13 . . 110.44(10) ?
C11 C12 H12A . . 109.6 ?
C13 C12 H12A . . 109.6 ?
C11 C12 H12B . . 109.6 ?
C13 C12 H12B . . 109.6 ?
H12A C12 H12B . . 108.1 ?
C12 C13 C14 . . 111.31(10) ?
C12 C13 H13A . . 109.4 ?
C14 C13 H13A . . 109.4 ?
C12 C13 H13B . . 109.4 ?
C14 C13 H13B . . 109.4 ?
H13A C13 H13B . . 108.0 ?
C13 C14 C9 . . 115.74(10) ?
C13 C14 H14A . . 108.3 ?
C9 C14 H14A . . 108.3 ?
C13 C14 H14B . . 108.3 ?
C9 C14 H14B . . 108.3 ?
H14A C14 H14B . . 107.4 ?

loop_
_geom_bond_atom_site_label_1
_geom_bond_atom_site_label_2
_geom_bond_site_symmetry_2
_geom_bond_distance
_geom_bond_publ_flag
N1 C1 . 1.3743(16) yes
N1 C8 . 1.3872(16) yes
N1 H1 . 0.876(17) ?
C1 C2 . 1.4001(18) ?
C1 C6 . 1.4137(18) ?
C2 C3 . 1.3862(19) ?
C2 H2 . 0.9500 ?
C3 C4 . 1.4024(19) ?
C3 H3 . 0.9500 ?
C4 C5 . 1.3791(18) ?
C4 H4 . 0.9500 ?
C5 C6 . 1.4026(18) ?
C5 H5 . 0.9500 ?
C6 C7 . 1.4452(17) ?
C7 C8 . 1.3690(18) ?
C7 C9 . 1.5146(17) ?
C8 C9 3_655 1.5080(17) ?
C9 C8 3_655 1.5080(17) ?
C9 C14 . 1.5608(16) ?
C9 C10 . 1.5612(17) ?
C10 C11 . 1.5264(17) ?
C10 H10A . 0.9900 ?
C10 H10B . 0.9900 ?
C11 C12 . 1.5227(19) ?
C11 H11A . 0.9900 ?
C11 H11B . 0.9900 ?
C12 C13 . 1.5282(19) ?
C12 H12A . 0.9900 ?
C12 H12B . 0.9900 ?
C13 C14 . 1.5299(17) ?
C13 H13A . 0.9900 ?
C13 H13B . 0.9900 ?
C14 H14A . 0.9900 ?
C14 H14B . 0.9900 ?

loop_
_geom_torsion_atom_site_label_1
_geom_torsion_atom_site_label_2
_geom_torsion_atom_site_label_3
_geom_torsion_atom_site_label_4
_geom_torsion_site_symmetry_1
_geom_torsion_site_symmetry_4
_geom_torsion
C8 N1 C1 C2 . . -178.37(13)
C8 N1 C1 C6 . . 0.86(13)
N1 C1 C2 C3 . . 179.13(12)
C6 C1 C2 C3 . . -0.01(19)
C1 C2 C3 C4 . . 0.44(19)
C2 C3 C4 C5 . . -0.2(2)
C3 C4 C5 C6 . . -0.40(19)
C4 C5 C6 C1 . . 0.80(18)
C4 C5 C6 C7 . . -178.16(13)
N1 C1 C6 C5 . . -179.91(11)
C2 C1 C6 C5 . . -0.61(18)
N1 C1 C6 C7 . . -0.68(13)
C2 C1 C6 C7 . . 178.62(11)
C5 C6 C7 C8 . . 179.29(14)
C1 C6 C7 C8 . . 0.25(13)
C5 C6 C7 C9 . . -1.4(2)
C1 C6 C7 C9 . . 179.57(11)
C6 C7 C8 N1 . . 0.27(14)
C9 C7 C8 N1 . . -179.06(11)
C6 C7 C8 C9 . 3_655 -179.73(11)
C9 C7 C8 C9 . 3_655 0.9(2)
C1 N1 C8 C7 . . -0.72(14)
C1 N1 C8 C9 . 3_655 179.29(11)
C8 C7 C9 C8 . 3_655 -0.78(18)
C6 C7 C9 C8 . 3_655 -179.97(11)
C8 C7 C9 C14 . . -120.82(13)
C6 C7 C9 C14 . . 59.99(15)
C8 C7 C9 C10 . . 118.26(13)
C6 C7 C9 C10 . . -60.93(15)
C8 C9 C10 C11 3_655 . -82.20(13)
C7 C9 C10 C11 . . 161.65(10)
C14 C9 C10 C11 . . 42.16(14)
C9 C10 C11 C12 . . -52.32(14)
C10 C11 C12 C13 . . 59.53(14)
C11 C12 C13 C14 . . -58.68(14)
C12 C13 C14 C9 . . 50.47(14)
C8 C9 C14 C13 3_655 . 82.87(13)
C7 C9 C14 C13 . . -160.20(10)
C10 C9 C14 C13 . . -41.22(14)
